data_1559591
loop_
_publ_author_name
'Pi\~neiro-L\'opez, Luc\'ia'
'Valverde-Mu\~noz, Francisco-Javier'
'Trzop, Elzbieta'
'Mu\~noz, M Carmen'
'Seredyuk, Maksym'
'Castells-Gil, Javier'
'da Silva, Iv\'an'
'Mart\'i-Gastaldo, Carlos'
'Collet, Eric'
'Real, Jos\'e Antonio'

_publ_section_title
;
 Guest induced reversible on-off switching of elastic frustration in a 3D
 spin crossover coordination polymer with room temperature hysteretic
 behaviour.
;
_journal_issue 4
_journal_name_full 'Chemical science'
_journal_page_first 1317
_journal_page_last 1326
_journal_paper_doi 10.1039/d0sc04420b
_journal_volume 12
_journal_year 2020
_chemical_formula_moiety '0.5(C32 H16 Au4 Fe2 N12), C6 H5 N O2'
_chemical_formula_sum 'C22 H13 Au2 Fe N7 O2'
_chemical_formula_weight 857.18
_chemical_melting_point ?
_chemical_properties_physical Photo-sensitive
_space_group_crystal_system monoclinic
_space_group_IT_number 13
_space_group_name_Hall '-P 2yac'
_space_group_name_H-M_alt 'P 1 2/n 1'
_atom_sites_solution_hydrogens geom
_atom_sites_solution_primary dual
_atom_sites_solution_secondary difmap
_audit_update_record
;
2020-06-17 deposited with the CCDC.	2020-11-23 downloaded from the CCDC.
;
_cell_angle_alpha 90
_cell_angle_beta 91.745(3)
_cell_angle_gamma 90
_cell_formula_units_Z 2
_cell_length_a 10.1143(3)
_cell_length_b 11.1281(3)
_cell_length_c 10.1146(4)
_cell_measurement_reflns_used 2182
_cell_measurement_temperature 15
_cell_measurement_theta_max 32.8410
_cell_measurement_theta_min 3.4180
_cell_volume 1137.90(6)
_computing_cell_refinement 'CrysAlisPro 1.171.38.41 (Rigaku OD, 2015)'
_computing_data_collection 'CrysAlisPro 1.171.38.41 (Rigaku OD, 2015)'
_computing_data_reduction 'CrysAlisPro 1.171.38.41 (Rigaku OD, 2015)'
_computing_molecular_graphics 'Mercury 4.0 (Macrae et al.,2020)'
_computing_publication_material 'Olex2 (Dolomanov et al., 2009)'
_computing_structure_refinement 'ShelXL (Sheldrick, 2015)'
_computing_structure_solution 'ShelXT (Sheldrick, 2015)'
_diffrn_ambient_temperature 15
_diffrn_detector 'CCD plate'
_diffrn_detector_area_resol_mean 16.1852
_diffrn_detector_type Sapphire3
_diffrn_measured_fraction_theta_full 0.998
_diffrn_measured_fraction_theta_max 0.998
_diffrn_measurement_details
;
List of Runs (angles in degrees, time in seconds):

  # Type    Start    End  Width  t~exp~   \w     \q     \k     \f   Frames
#--------------------------------------------------------------------------
  1  \w     54.00 106.00   1.00    3.00    --   35.69  57.00  60.00   52
  2  \w     82.00 109.00   1.00    3.00    --   35.69 178.00  30.00   27
  3  \w     38.00 102.00   1.00    3.00    --   35.69 178.00 -30.00   64
  4  \w    -71.00 -45.00   1.00    3.00    --    1.02 -38.00  90.00   26
  5  \w   -104.00 -27.00   1.00    3.00    --  -33.66 -57.00 150.00   77
  6  \w   -116.00 -53.00   1.00    3.00    --  -33.66 178.00 -90.00   63
;
_diffrn_measurement_device 'four-circle diffractometer'
_diffrn_measurement_device_type 'Xcalibur, Sapphire3'
_diffrn_measurement_method '\w scans'
_diffrn_orient_matrix_type 'CrysAlisPro convention (1999,Acta A55,543-557)'
_diffrn_orient_matrix_UB_11 -0.0087633000
_diffrn_orient_matrix_UB_12 0.0611994000
_diffrn_orient_matrix_UB_13 -0.0179594000
_diffrn_orient_matrix_UB_21 0.0132054000
_diffrn_orient_matrix_UB_22 -0.0143096000
_diffrn_orient_matrix_UB_23 -0.0665551000
_diffrn_orient_matrix_UB_31 -0.0683714000
_diffrn_orient_matrix_UB_32 -0.0106886000
_diffrn_orient_matrix_UB_33 -0.0128640000
_diffrn_radiation_monochromator graphite
_diffrn_radiation_probe x-ray
_diffrn_radiation_type MoK\a
_diffrn_radiation_wavelength 0.71073
_diffrn_reflns_av_R_equivalents 0.0361
_diffrn_reflns_av_unetI/netI 0.0547
_diffrn_reflns_Laue_measured_fraction_full 0.998
_diffrn_reflns_Laue_measured_fraction_max 0.998
_diffrn_reflns_limit_h_max 11
_diffrn_reflns_limit_h_min -12
_diffrn_reflns_limit_k_max 14
_diffrn_reflns_limit_k_min -12
_diffrn_reflns_limit_l_max 12
_diffrn_reflns_limit_l_min -10
_diffrn_reflns_number 5915
_diffrn_reflns_point_group_measured_fraction_full 0.998
_diffrn_reflns_point_group_measured_fraction_max 0.998
_diffrn_reflns_theta_full 25.242
_diffrn_reflns_theta_max 26.998
_diffrn_reflns_theta_min 2.892
_diffrn_source 'fine-focus sealed X-ray tube'
_diffrn_source_type 'Enhance (Mo) X-ray Source'
_exptl_absorpt_coefficient_mu 13.525
_exptl_absorpt_correction_T_max 0.593
_exptl_absorpt_correction_T_min 0.295
_exptl_absorpt_correction_type analytical
_exptl_absorpt_process_details
;
CrysAlisPro 1.171.38.41 (Rigaku Oxford Diffraction, 2015)
Analytical numeric absorption correction using a multifaceted crystal
			model based on expressions derived by R.C. Clark & J.S. Reid.
(Clark, R. C. & Reid, J. S. (1995). Acta Cryst. A51, 887-897)
Empirical absorption correction using spherical harmonics,
 implemented in SCALE3 ABSPACK scaling algorithm.
;
_exptl_crystal_colour 'dark orange'
_exptl_crystal_colour_modifier dark
_exptl_crystal_colour_primary orange
_exptl_crystal_density_diffrn 2.502
_exptl_crystal_density_meas ?
_exptl_crystal_density_method none
_exptl_crystal_description block
_exptl_crystal_F_000 788
_exptl_crystal_preparation 'Magnetic properties'
_exptl_crystal_size_max 0.161
_exptl_crystal_size_mid 0.05
_exptl_crystal_size_min 0.042
_refine_diff_density_max 2.348
_refine_diff_density_min -1.030
_refine_diff_density_rms 0.231
_refine_ls_extinction_method none
_refine_ls_goodness_of_fit_ref 1.057
_refine_ls_hydrogen_treatment constr
_refine_ls_matrix_type full
_refine_ls_number_parameters 180
_refine_ls_number_reflns 2490
_refine_ls_number_restraints 92
_refine_ls_restrained_S_all 1.077
_refine_ls_R_factor_all 0.0587
_refine_ls_R_factor_gt 0.0370
_refine_ls_shift/su_max 0.000
_refine_ls_shift/su_mean 0.000
_refine_ls_structure_factor_coef Fsqd
_refine_ls_weighting_details 'w=1/[\s^2^(Fo^2^)+(0.0311P)^2^+4.2570P] where P=(Fo^2^+2Fc^2^)/3'
_refine_ls_weighting_scheme calc
_refine_ls_wR_factor_gt 0.0808
_refine_ls_wR_factor_ref 0.0913
_reflns_Friedel_coverage 0.000
_reflns_number_gt 1748
_reflns_number_total 2490
_reflns_threshold_expression 'I > 2\s(I)'
_cod_data_source_file d0sc04420b2.cif
_cod_data_source_block FeAu15KDARK
_cod_depositor_comments
;
The following automatic conversions were performed:

data item '_chemical_melting_point' value 'not measured' was changed
to '?' -- the value is undefined or not given.

data item '_exptl_crystal_density_meas' value 'not measured' was
changed to '?' -- the value is perceived as not measured.

Automatic conversion script
Id: cif_fix_values 7556 2019-12-06 15:28:31Z antanas 

 Adding full bibliography for 1559588--1559595.cif.

 Adding full bibliography for 1559588--1559595.cif.
;
_cod_database_code 1559591
_chemical_oxdiff_formula 'C22 H10 Au2 Fe N7 O2'
_shelx_space_group_comment
;
The symmetry employed for this shelxl refinement is uniquely defined
by the following loop, which should always be used as a source of
symmetry information in preference to the above space-group names.
They are only intended as comments.
;
_shelx_estimated_absorpt_t_max 0.600
_shelx_estimated_absorpt_t_min 0.219
_reflns_odcompleteness_completeness 99.76
_reflns_odcompleteness_iscentric 1
_reflns_odcompleteness_theta 26.32
_olex2_refinement_description
;
1. Fixed Uiso
 At 1.2 times of:
  All C(H) groups
2. Restrained distances
 O2-N5 = O1-N5
 1.3 with sigma of 0.01
 C13-C12 = C12-C11
 1.4 with sigma of 0.01
 N5-C11
 1.55 with sigma of 0.01
 O1-O2
 2.43 with sigma of 0.01
 O2-C11
 2.45 with sigma of 0.01
 O1-C11
 2.45 with sigma of 0.01
3. Uiso/Uaniso restraints and constraints
C12 \\sim C13 \\sim C11: within 1.7A with sigma of 0.01 and sigma for terminal
atoms of 0.02
O1 \\sim O2: within 1.7A with sigma of 0.01 and sigma for terminal atoms of 0.02
Uanis(C13) \\sim Ueq, Uanis(C12) \\sim Ueq, Uanis(C11) \\sim Ueq, Uanis(O2)
\\sim Ueq, Uanis(O1) \\sim Ueq, Uanis(N5) \\sim Ueq: with sigma of 0.01 and
sigma for terminal atoms of 0.02
Uanis(C8) \\sim Ueq, Uanis(C5) \\sim Ueq, Uanis(C2) \\sim Ueq, Uanis(C4) \\sim
Ueq, Uanis(C3) \\sim Ueq: with sigma of 0.005 and sigma for terminal atoms of
0.01
Uanis(N2) \\sim Ueq: with sigma of 0.0025 and sigma for terminal atoms of 0.005
4. Others
 Fixed Sof: O1(0.5) O2(0.5) N5(0.5) H2(0.5) H5(0.5) C7(0.5) H7(0.5) C8(0.5)
 H8(0.5) H11(0.5)
5.a Aromatic/amide H refined with riding coordinates:
 C1(H1), C2(H2), C5(H5), C6(H6), C7(H7), C8(H8), C11(H11), C12(H12), C13(H13)
;
_olex2_submission_special_instructions 'No special instructions were received'
_oxdiff_exptl_absorpt_empirical_details
;
Empirical correction (ABSPACK) includes:
- Absorption correction using spherical harmonics
- Frame scaling
;
_oxdiff_exptl_absorpt_empirical_full_max 1.071
_oxdiff_exptl_absorpt_empirical_full_min 0.944

loop_
_space_group_symop_operation_xyz
'x, y, z'
'-x+1/2, y, -z+1/2'
'-x, -y, -z'
'x-1/2, -y, z-1/2'

loop_
_atom_site_label
_atom_site_type_symbol
_atom_site_fract_x
_atom_site_fract_y
_atom_site_fract_z
_atom_site_U_iso_or_equiv
_atom_site_adp_type
_atom_site_occupancy
_atom_site_site_symmetry_order
_atom_site_calc_flag
_atom_site_refinement_flags_posn
_atom_site_refinement_flags_adp
_atom_site_refinement_flags_occupancy
_atom_site_disorder_assembly
_atom_site_disorder_group
Au1 Au 0.750000 -0.13563(5) 0.750000 0.01972(15) Uani 1 2 d S T P . .
Au2 Au 0.250000 -0.13347(4) 0.250000 0.01546(14) Uani 1 2 d S T P . .
Fe1 Fe 0.250000 -0.13840(15) 0.750000 0.0082(3) Uani 1 2 d S T P . .
O1 O 0.8223(18) 0.3998(15) 0.628(2) 0.110(8) Uani 0.5 1 d D U . A 6
O2 O 0.8142(19) 0.6158(15) 0.608(3) 0.138(10) Uani 0.5 1 d D U . A 6
N1 N 0.250000 0.0418(9) 0.750000 0.013(2) Uani 1 2 d S T P . .
N2 N 0.250000 0.6806(8) 0.750000 0.0074(19) Uani 1 2 d S TU P . .
N3 N 0.4401(6) -0.1386(6) 0.7444(7) 0.0134(15) Uani 1 1 d . . . . .
N4 N 0.2397(6) -0.1373(6) 0.5585(7) 0.0131(14) Uani 1 1 d . . . . .
N5 N 0.7653(14) 0.5066(14) 0.610(2) 0.063(6) Uani 0.5 1 d D U . A 6
C1 C 0.3440(8) 0.1045(8) 0.8153(9) 0.0185(19) Uani 1 1 d . . . . .
H1 H 0.410064 0.061194 0.864137 0.022 Uiso 1 1 calc R . . . .
C2 C 0.3510(9) 0.2307(9) 0.8161(9) 0.026(2) Uani 1 1 d . U . . .
H2 H 0.422445 0.270751 0.860314 0.031 Uiso 0.5 1 calc R . . B 1
C3 C 0.250000 0.2966(13) 0.750000 0.027(3) Uani 1 2 d S TU P D .
C4 C 0.250000 0.4264(12) 0.750000 0.021(3) Uani 1 2 d S TU P D .
C5 C 0.3545(8) 0.4928(8) 0.8096(8) 0.0177(18) Uani 1 1 d . U . . .
H5 H 0.427938 0.452333 0.849925 0.021 Uiso 0.5 1 calc R . . C 1
C6 C 0.3500(8) 0.6172(7) 0.8093(8) 0.0154(18) Uani 1 1 d . . . . .
H6 H 0.420071 0.660108 0.852459 0.018 Uiso 1 1 calc R . . . .
C7 C 0.4453(15) 0.2988(15) 0.8685(16) 0.013(3) Uani 0.5 1 d . . . D 2
H7 H 0.516222 0.259178 0.914237 0.016 Uiso 0.5 1 calc R . . D 2
C8 C 0.4500(15) 0.4195(16) 0.8628(15) 0.013(3) Uani 0.5 1 d . U . D 2
H8 H 0.527061 0.457182 0.899406 0.016 Uiso 0.5 1 calc R . . D 2
C9 C 0.5539(8) -0.1371(8) 0.7445(9) 0.0191(19) Uani 1 1 d . . . . .
C10 C 0.2415(9) -0.1364(8) 0.4455(9) 0.0177(18) Uani 1 1 d . . . . .
C11 C 0.6188(11) 0.4985(12) 0.5563(13) 0.069(3) Uani 1 1 d D U . . .
H11 H 0.704336 0.493604 0.597494 0.083 Uiso 0.5 1 calc R . . A 7
C12 C 0.5524(12) 0.3918(11) 0.5340(11) 0.054(3) Uani 1 1 d D U . . .
H12 H 0.593083 0.318039 0.559319 0.065 Uiso 1 1 calc R . . . .
C13 C 0.4264(13) 0.3914(15) 0.4749(12) 0.069(3) Uani 1 1 d D U . . .
H13 H 0.377154 0.319992 0.458152 0.083 Uiso 1 1 calc R . . . .

loop_
_atom_site_aniso_label
_atom_site_aniso_U_11
_atom_site_aniso_U_22
_atom_site_aniso_U_33
_atom_site_aniso_U_23
_atom_site_aniso_U_13
_atom_site_aniso_U_12
Au1 0.0077(2) 0.0103(3) 0.0414(3) 0.000 0.00365(19) 0.000
Au2 0.0288(3) 0.0088(2) 0.0088(2) 0.000 0.00128(18) 0.000
Fe1 0.0093(7) 0.0070(8) 0.0085(8) 0.000 0.0011(6) 0.000
O1 0.114(15) 0.103(15) 0.110(15) 0.003(13) -0.040(12) -0.019(13)
O2 0.181(18) 0.133(17) 0.103(15) -0.066(14) 0.057(14) -0.028(15)
N1 0.014(5) 0.006(5) 0.019(5) 0.000 0.003(4) 0.000
N2 0.008(3) 0.008(3) 0.006(3) 0.000 0.003(2) 0.000
N3 0.011(3) 0.011(4) 0.018(4) -0.001(3) 0.001(3) -0.001(3)
N4 0.019(3) 0.007(3) 0.013(4) -0.001(3) -0.002(3) -0.003(3)
N5 0.070(10) 0.067(10) 0.050(9) -0.002(8) 0.008(8) -0.002(8)
C1 0.018(4) 0.017(5) 0.021(5) 0.002(4) 0.009(4) -0.003(4)
C2 0.028(4) 0.021(4) 0.029(4) 0.000(3) 0.005(3) -0.009(3)
C3 0.036(5) 0.019(5) 0.028(5) 0.000 0.011(4) 0.000
C4 0.029(5) 0.015(5) 0.021(5) 0.000 0.010(4) 0.000
C5 0.022(3) 0.017(4) 0.015(3) 0.003(3) 0.009(3) 0.010(3)
C6 0.020(4) 0.012(5) 0.014(4) 0.002(4) 0.002(3) 0.008(4)
C7 0.014(8) 0.006(8) 0.019(9) 0.001(7) -0.001(7) -0.002(7)
C8 0.011(5) 0.017(5) 0.012(5) 0.002(4) -0.005(4) -0.002(4)
C9 0.016(4) 0.006(4) 0.036(5) -0.001(4) -0.002(4) -0.004(4)
C10 0.029(5) 0.011(4) 0.013(5) 0.005(4) 0.001(3) -0.003(4)
C11 0.072(6) 0.093(7) 0.042(6) -0.005(6) 0.022(5) 0.020(6)
C12 0.072(6) 0.061(6) 0.032(5) -0.002(5) 0.024(4) 0.016(5)
C13 0.092(7) 0.072(7) 0.046(6) -0.015(5) 0.036(5) -0.001(6)

loop_
_atom_type_symbol
_atom_type_description
_atom_type_scat_dispersion_real
_atom_type_scat_dispersion_imag
_atom_type_scat_source
C C 0.0033 0.0016 'International Tables Vol C Tables 4.2.6.8 and 6.1.1.4'
H H 0.0000 0.0000 'International Tables Vol C Tables 4.2.6.8 and 6.1.1.4'
Au Au -2.0133 8.8022 'International Tables Vol C Tables 4.2.6.8 and 6.1.1.4'
Fe Fe 0.3463 0.8444 'International Tables Vol C Tables 4.2.6.8 and 6.1.1.4'
N N 0.0061 0.0033 'International Tables Vol C Tables 4.2.6.8 and 6.1.1.4'
O O 0.0106 0.0060 'International Tables Vol C Tables 4.2.6.8 and 6.1.1.4'

loop_
_exptl_crystal_face_index_h
_exptl_crystal_face_index_k
_exptl_crystal_face_index_l
_exptl_crystal_face_perp_dist
0 16 0 0.0100
0 -16 0 0.0316
-14 0 -2 0.0635
14 1 2 0.0842
0 0 14 0.0100
0 0 -14 0.0403

loop_
_geom_angle_atom_site_label_1
_geom_angle_atom_site_label_2
_geom_angle_atom_site_label_3
_geom_angle
_geom_angle_site_symmetry_1
_geom_angle_site_symmetry_3
_geom_angle_publ_flag
C9 Au1 Au2 90.5(2) . 3_656 ?
C9 Au1 Au2 90.5(2) 2_656 3_656 ?
C9 Au1 C9 179.0(5) . 2_656 ?
C10 Au2 Au1 90.9(3) . 3_656 ?
C10 Au2 Au1 90.9(3) 2 3_656 ?
C10 Au2 C10 178.1(5) 2 . ?
N1 Fe1 N2 180.0 . 1_545 ?
N3 Fe1 N1 90.1(2) . . ?
N3 Fe1 N1 90.1(2) 2_556 . ?
N3 Fe1 N2 89.9(2) 2_556 1_545 ?
N3 Fe1 N2 89.9(2) . 1_545 ?
N3 Fe1 N3 179.9(4) 2_556 . ?
N3 Fe1 N4 89.7(3) 2_556 2_556 ?
N3 Fe1 N4 90.3(3) . 2_556 ?
N3 Fe1 N4 90.3(3) 2_556 . ?
N3 Fe1 N4 89.7(3) . . ?
N4 Fe1 N1 89.6(2) 2_556 . ?
N4 Fe1 N1 89.6(2) . . ?
N4 Fe1 N2 90.4(2) . 1_545 ?
N4 Fe1 N2 90.4(2) 2_556 1_545 ?
N4 Fe1 N4 179.3(4) . 2_556 ?
C1 N1 Fe1 121.5(5) 2_556 . ?
C1 N1 Fe1 121.5(5) . . ?
C1 N1 C1 117.1(10) . 2_556 ?
C6 N2 Fe1 121.3(5) . 1_565 ?
C6 N2 Fe1 121.3(5) 2_556 1_565 ?
C6 N2 C6 117.4(10) 2_556 . ?
C9 N3 Fe1 178.1(7) . . ?
C10 N4 Fe1 176.0(7) . . ?
O1 N5 C11 113.4(8) . . ?
O2 N5 O1 131.9(10) . . ?
O2 N5 C11 113.6(8) . . ?
N1 C1 H1 118.0 . . ?
N1 C1 C2 123.9(9) . . ?
C2 C1 H1 118.0 . . ?
C1 C2 H2 120.6 . . ?
C1 C2 C3 118.8(9) . . ?
C3 C2 H2 120.6 . . ?
C7 C2 C1 127.7(11) . . ?
C7 C2 C3 113.4(11) . . ?
C2 C3 C2 117.2(12) . 2_556 ?
C2 C3 C4 121.4(6) 2_556 . ?
C2 C3 C4 121.4(6) . . ?
C5 C4 C3 121.6(6) 2_556 . ?
C5 C4 C3 121.6(6) . . ?
C5 C4 C5 116.7(11) . 2_556 ?
C4 C5 H5 120.0 . . ?
C6 C5 C4 119.9(8) . . ?
C6 C5 H5 120.0 . . ?
C8 C5 C4 111.6(10) . . ?
C8 C5 C6 128.5(10) . . ?
N2 C6 C5 123.0(8) . . ?
N2 C6 H6 118.5 . . ?
C5 C6 H6 118.5 . . ?
C2 C7 H7 117.2 . . ?
C2 C7 C8 125.7(15) . . ?
C8 C7 H7 117.2 . . ?
C5 C8 H8 117.0 . . ?
C7 C8 C5 126.1(15) . . ?
C7 C8 H8 117.0 . . ?
N3 C9 Au1 178.4(8) . . ?
N4 C10 Au2 178.4(8) . . ?
C12 C11 N5 123.9(11) . . ?
C12 C11 H11 117.0 . . ?
C13 C11 N5 110.0(12) 3_666 . ?
C13 C11 H11 117.0 3_666 . ?
C13 C11 C12 125.9(11) 3_666 . ?
C11 C12 H12 119.7 . . ?
C11 C12 C13 120.6(12) . . ?
C13 C12 H12 119.7 . . ?
C11 C13 C12 113.5(13) 3_666 . ?
C11 C13 H13 123.3 3_666 . ?
C12 C13 H13 123.3 . . ?

loop_
_geom_bond_atom_site_label_1
_geom_bond_atom_site_label_2
_geom_bond_distance
_geom_bond_site_symmetry_2
_geom_bond_publ_flag
Au1 Au2 2.9946(6) 3_656 ?
Au1 C9 1.983(8) 2_656 ?
Au1 C9 1.983(8) . ?
Au2 C10 1.982(9) . ?
Au2 C10 1.982(9) 2 ?
Fe1 N1 2.005(10) . ?
Fe1 N2 2.015(10) 1_545 ?
Fe1 N3 1.926(6) 2_556 ?
Fe1 N3 1.926(6) . ?
Fe1 N4 1.937(7) . ?
Fe1 N4 1.937(7) 2_556 ?
O1 N5 1.331(9) . ?
O2 N5 1.313(9) . ?
N1 C1 1.338(10) 2_556 ?
N1 C1 1.338(10) . ?
N2 C6 1.357(9) 2_556 ?
N2 C6 1.357(9) . ?
N3 C9 1.150(9) . ?
N4 C10 1.144(10) . ?
N5 C11 1.566(9) . ?
C1 H1 0.9500 . ?
C1 C2 1.405(13) . ?
C2 H2 0.9500 . ?
C2 C3 1.409(12) . ?
C2 C7 1.317(17) . ?
C3 C4 1.444(18) . ?
C4 C5 1.410(11) 2_556 ?
C4 C5 1.410(11) . ?
C5 H5 0.9500 . ?
C5 C6 1.385(11) . ?
C5 C8 1.362(17) . ?
C6 H6 0.9500 . ?
C7 H7 0.9500 . ?
C7 C8 1.35(2) . ?
C8 H8 0.9500 . ?
C11 H11 0.9500 . ?
C11 C12 1.379(9) . ?
C11 C13 1.342(17) 3_666 ?
C12 H12 0.9500 . ?
C12 C13 1.392(9) . ?
C13 H13 0.9500 . ?

loop_
_geom_torsion_atom_site_label_1
_geom_torsion_atom_site_label_2
_geom_torsion_atom_site_label_3
_geom_torsion_atom_site_label_4
_geom_torsion
_geom_torsion_site_symmetry_1
_geom_torsion_site_symmetry_2
_geom_torsion_site_symmetry_3
_geom_torsion_site_symmetry_4
_geom_torsion_publ_flag
Fe1 N1 C1 C2 178.3(6) . . . . ?
Fe1 N2 C6 C5 -179.0(6) 1_565 . . . ?
O1 N5 C11 C12 2(3) . . . . ?
O1 N5 C11 C13 -172.3(19) . . . 3_666 ?
O2 N5 C11 C12 171.9(18) . . . . ?
O2 N5 C11 C13 -3(2) . . . 3_666 ?
N1 C1 C2 C3 3.3(12) . . . . ?
N1 C1 C2 C7 -174.0(11) . . . . ?
N5 C11 C12 C13 -174.3(14) . . . . ?
C1 N1 C1 C2 -1.7(6) 2_556 . . . ?
C1 C2 C3 C2 -1.5(6) . . . 2_556 ?
C1 C2 C3 C4 178.5(6) . . . . ?
C1 C2 C7 C8 177.6(14) . . . . ?
C2 C3 C4 C5 3.6(5) . . . . ?
C2 C3 C4 C5 -176.4(5) . . . 2_556 ?
C2 C3 C4 C5 3.6(5) 2_556 . . 2_556 ?
C2 C3 C4 C5 -176.4(5) 2_556 . . . ?
C2 C7 C8 C5 4(3) . . . . ?
C3 C2 C7 C8 0(2) . . . . ?
C3 C4 C5 C6 -179.0(5) . . . . ?
C3 C4 C5 C8 0.5(10) . . . . ?
C4 C5 C6 N2 -2.0(11) . . . . ?
C4 C5 C8 C7 -4(2) . . . . ?
C5 C4 C5 C6 1.0(5) 2_556 . . . ?
C5 C4 C5 C8 -179.5(10) 2_556 . . . ?
C6 N2 C6 C5 1.0(6) 2_556 . . . ?
C6 C5 C8 C7 175.1(13) . . . . ?
C7 C2 C3 C2 176.2(11) . . . 2_556 ?
C7 C2 C3 C4 -3.8(11) . . . . ?
C8 C5 C6 N2 178.5(10) . . . . ?
C11 C12 C13 C11 0(2) . . . 3_666 ?
C13 C11 C12 C13 0(2) 3_666 . . . ?

loop_
_exptl_oxdiff_crystal_face_indexfrac_h
_exptl_oxdiff_crystal_face_indexfrac_k
_exptl_oxdiff_crystal_face_indexfrac_l
_exptl_oxdiff_crystal_face_x
_exptl_oxdiff_crystal_face_y
_exptl_oxdiff_crystal_face_z
-0.0048 15.9703 -0.0171 0.9777 -0.2275 -0.1701
0.0048 -15.9703 0.0171 -0.9777 0.2275 0.1701
-13.9910 0.0072 -2.0038 0.1590 -0.0515 0.9823
13.9907 0.9909 2.0027 -0.0979 0.0373 -0.9929
-0.0135 0.0403 13.9975 -0.2488 -0.9324 -0.1796
0.0135 -0.0403 -13.9975 0.2488 0.9324 0.1796
